data_1523535
loop_
_publ_author_name
'Ellinger, F.H.'
'Land, C.C.'
'Struebing, V.O.'

_publ_section_title
;
 The plutonium-gallium system
;
_journal_name_full 'Journal of Nuclear Materials'
_journal_page_first 226
_journal_page_last 236
_journal_volume 12
_journal_year 1964
_chemical_formula_sum 'Ga Pu3'
_space_group_IT_number 123
_symmetry_space_group_name_Hall '-P 4 2'
_symmetry_space_group_name_H-M 'P 4/m m m'
_cell_angle_alpha 90
_cell_angle_beta 90
_cell_angle_gamma 90
_cell_formula_units_Z 1
_cell_length_a 4.469
_cell_length_b 4.469
_cell_length_c 4.527
_cell_volume 90.413
_citation_journal_id_ASTM JNUMAM
_cod_data_source_file Ellinger_JNUMAM_1964_327.cif
_cod_data_source_block Ga1Pu3
_cod_original_cell_volume 90.41306
_cod_original_formula_sum 'Ga1 Pu3'
_cod_database_code 1523535

loop_
_symmetry_equiv_pos_as_xyz
x,y,z
-y,x,z
-x,-y,z
y,-x,z
x,-y,-z
y,x,-z
-x,y,-z
-y,-x,-z
-x,-y,-z
y,-x,-z
x,y,-z
-y,x,-z
-x,y,z
-y,-x,z
x,-y,z
y,x,z

loop_
_atom_site_label
_atom_site_type_symbol
_atom_site_fract_x
_atom_site_fract_y
_atom_site_fract_z
_atom_site_occupancy
_atom_site_U_iso_or_equiv
Ga1 Ga 0 0 0 1 0.0
Pu2 Pu 0 0.5 0.5 1 0.0
Pu1 Pu 0.5 0.5 0 1 0.0
